data_7210134
loop_
_publ_author_name
'Kodama, Satoshi'
'Johmoto, Kohei'
'Sekine, Akiko'
'Fujii, Kotaro'
'Uekusa, Hidehiro'

_publ_section_title
;
 Structural understanding of solid-state photodimerization reactions of
 cinnamic amide derivatives in terms of reaction cavities -- color
 developer for thermosensitive paper
;
_journal_issue 23
_journal_name_full CrystEngComm
_journal_page_first 4667
_journal_paper_doi 10.1039/c3ce40130h
_journal_volume 15
_journal_year 2013
_chemical_formula_moiety '2(C16 H15 N O2)'
_chemical_formula_sum 'C32 H30 N2 O4'
_chemical_formula_weight 506.58
_chemical_name_systematic
;
?
;
_space_group_IT_number 14
_symmetry_cell_setting monoclinic
_symmetry_space_group_name_Hall '-P 2yn'
_symmetry_space_group_name_H-M 'P 1 21/n 1'
_atom_sites_solution_hydrogens geom
_atom_sites_solution_primary direct
_atom_sites_solution_secondary difmap
_audit_creation_method SHELXL-97
_cell_angle_alpha 90.00
_cell_angle_beta 93.012(2)
_cell_angle_gamma 90.00
_cell_formula_units_Z 2
_cell_length_a 6.8016(6)
_cell_length_b 12.5421(10)
_cell_length_c 16.2644(14)
_cell_measurement_reflns_used 7139
_cell_measurement_temperature 293(2)
_cell_measurement_theta_max 27.33
_cell_measurement_theta_min 2.99
_cell_volume 1385.5(2)
_computing_cell_refinement 'PROCESS-AUTO (Rigaku, 1998)'
_computing_data_collection 'PROCESS-AUTO (Rigaku, 1998)'
_computing_data_reduction 'PROCESS-AUTO (Rigaku, 1998)'
_computing_molecular_graphics 'ORTEP-3 (Farrugia, 2008)'
_computing_publication_material 'SHELXL-97 (Sheldrick, 1997)'
_computing_structure_refinement 'SHELXL-97 (Sheldrick, 1997)'
_computing_structure_solution 'SHELXS-97 (Sheldrick, 1990)'
_diffrn_ambient_temperature 293(2)
_diffrn_measured_fraction_theta_full 0.995
_diffrn_measured_fraction_theta_max 0.995
_diffrn_measurement_device_type 'Rigaku R-AXIS RAPID IP Area Detector'
_diffrn_measurement_method '\w scans'
_diffrn_radiation_monochromator graphite
_diffrn_radiation_source 'rotating anode X-ray tube'
_diffrn_radiation_type MoK\a
_diffrn_radiation_wavelength 0.71075
_diffrn_reflns_av_R_equivalents 0.0495
_diffrn_reflns_av_sigmaI/netI 0.0428
_diffrn_reflns_limit_h_max 8
_diffrn_reflns_limit_h_min -8
_diffrn_reflns_limit_k_max 16
_diffrn_reflns_limit_k_min -16
_diffrn_reflns_limit_l_max 18
_diffrn_reflns_limit_l_min -20
_diffrn_reflns_number 13035
_diffrn_reflns_theta_full 27.42
_diffrn_reflns_theta_max 27.42
_diffrn_reflns_theta_min 2.99
_exptl_absorpt_coefficient_mu 0.080
_exptl_absorpt_correction_T_max 0.9896
_exptl_absorpt_correction_T_min 0.4775
_exptl_absorpt_correction_type multi-scan
_exptl_absorpt_process_details 'Absorption was corrected by ABSCOR'
_exptl_crystal_density_diffrn 1.214
_exptl_crystal_density_method 'not measured'
_exptl_crystal_F_000 536
_exptl_crystal_size_max 0.35
_exptl_crystal_size_mid 0.29
_exptl_crystal_size_min 0.13
_refine_diff_density_max 0.213
_refine_diff_density_min -0.156
_refine_diff_density_rms 0.041
_refine_ls_extinction_method none
_refine_ls_goodness_of_fit_ref 1.067
_refine_ls_hydrogen_treatment constr
_refine_ls_matrix_type full
_refine_ls_number_parameters 173
_refine_ls_number_reflns 3147
_refine_ls_number_restraints 0
_refine_ls_restrained_S_all 1.067
_refine_ls_R_factor_all 0.1183
_refine_ls_R_factor_gt 0.0477
_refine_ls_shift/su_max 0.000
_refine_ls_shift/su_mean 0.000
_refine_ls_structure_factor_coef Fsqd
_refine_ls_weighting_details 'calc w=1/[\s^2^(Fo^2^)+(0.0614P)^2^+0.1719P] where P=(Fo^2^+2Fc^2^)/3'
_refine_ls_weighting_scheme calc
_refine_ls_wR_factor_gt 0.1177
_refine_ls_wR_factor_ref 0.1577
_reflns_number_gt 1505
_reflns_number_total 3147
_reflns_threshold_expression >2sigma(I)
_cod_data_source_file c3ce40130h.txt
_cod_data_source_block 6
_cod_original_sg_symbol_H-M P21/n
_cod_database_code 7210134

loop_
_symmetry_equiv_pos_as_xyz
'x, y, z'
'-x+1/2, y+1/2, -z+1/2'
'-x, -y, -z'
'x-1/2, -y-1/2, z-1/2'

loop_
_atom_site_label
_atom_site_type_symbol
_atom_site_fract_x
_atom_site_fract_y
_atom_site_fract_z
_atom_site_U_iso_or_equiv
_atom_site_adp_type
_atom_site_occupancy
_atom_site_symmetry_multiplicity
_atom_site_calc_flag
_atom_site_refinement_flags
C1 C 0.2954(7) 0.0106(2) -0.0911(3) 0.189(2) Uani 1 1 d .
H1A H 0.2908 0.0024 -0.1499 0.283 Uiso 1 1 calc R
H1B H 0.1976 -0.0343 -0.0684 0.283 Uiso 1 1 calc R
H1C H 0.4235 -0.0094 -0.0686 0.283 Uiso 1 1 calc R
C2 C 0.2547(6) 0.1267(2) -0.06964(18) 0.1061(11) Uani 1 1 d .
C3 C 0.3994(5) 0.1937(2) -0.03876(17) 0.0993(9) Uani 1 1 d .
H3 H 0.5269 0.1678 -0.0302 0.119 Uiso 1 1 calc R
C4 C 0.3612(4) 0.29857(19) -0.02006(15) 0.0760(7) Uani 1 1 d .
H4 H 0.4630 0.3418 0.0008 0.091 Uiso 1 1 calc R
C5 C 0.1737(3) 0.34062(16) -0.03188(13) 0.0627(6) Uani 1 1 d .
C6 C 0.0259(4) 0.27338(17) -0.06280(16) 0.0810(7) Uani 1 1 d .
H6 H -0.1018 0.2991 -0.0712 0.097 Uiso 1 1 calc R
C7 C 0.0671(5) 0.1680(2) -0.08126(18) 0.1008(9) Uani 1 1 d .
H7 H -0.0341 0.1241 -0.1019 0.121 Uiso 1 1 calc R
C8 C 0.1370(3) 0.45531(15) -0.01142(13) 0.0596(5) Uani 1 1 d .
H8 H 0.2623 0.4940 -0.0074 0.072 Uiso 1 1 calc R
C9 C 0.0468(3) 0.03784(17) 0.27730(13) 0.0662(6) Uani 1 1 d .
C10 C -0.1084(3) 0.10720(17) 0.27930(13) 0.0668(6) Uani 1 1 d .
H10 H -0.2187 0.0887 0.3076 0.080 Uiso 1 1 calc R
C11 C -0.1025(3) 0.20494(17) 0.23939(14) 0.0678(6) Uani 1 1 d .
H11 H -0.2083 0.2517 0.2414 0.081 Uiso 1 1 calc R
C12 C 0.0591(3) 0.23277(16) 0.19691(12) 0.0580(5) Uani 1 1 d .
C13 C 0.2145(3) 0.16240(19) 0.19458(15) 0.0775(7) Uani 1 1 d .
H13 H 0.3244 0.1804 0.1658 0.093 Uiso 1 1 calc R
C14 C 0.2082(3) 0.0656(2) 0.23453(16) 0.0840(8) Uani 1 1 d .
H14 H 0.3138 0.0187 0.2325 0.101 Uiso 1 1 calc R
C15 C -0.0619(3) 0.38843(15) 0.11312(13) 0.0578(5) Uani 1 1 d .
C16 C 0.0153(3) 0.48118(15) 0.06613(13) 0.0585(5) Uani 1 1 d .
H16 H 0.0898 0.5295 0.1035 0.070 Uiso 1 1 calc R
N1 N 0.0775(2) 0.33209(13) 0.15545(11) 0.0644(5) Uani 1 1 d .
H1 H 0.1934 0.3596 0.1579 0.077 Uiso 1 1 calc R
O1 O 0.0493(2) -0.05963(14) 0.31631(12) 0.0939(6) Uani 1 1 d .
H1O H -0.0541 -0.0680 0.3393 0.141 Uiso 1 1 calc R
O2 O -0.2380(2) 0.36447(11) 0.11181(10) 0.0716(5) Uani 1 1 d .

loop_
_atom_site_aniso_label
_atom_site_aniso_U_11
_atom_site_aniso_U_22
_atom_site_aniso_U_33
_atom_site_aniso_U_23
_atom_site_aniso_U_13
_atom_site_aniso_U_12
C1 0.276(5) 0.096(2) 0.183(4) -0.064(2) -0.100(4) 0.091(3)
C2 0.159(3) 0.0718(17) 0.0840(19) -0.0166(14) -0.0286(19) 0.0446(19)
C3 0.119(2) 0.092(2) 0.0853(19) -0.0099(15) -0.0159(17) 0.0476(18)
C4 0.0797(15) 0.0756(16) 0.0719(15) 0.0005(12) -0.0035(12) 0.0196(12)
C5 0.0686(13) 0.0574(13) 0.0628(13) -0.0001(10) 0.0091(11) 0.0054(11)
C6 0.0843(16) 0.0605(14) 0.0978(19) -0.0114(13) 0.0008(14) 0.0044(12)
C7 0.135(3) 0.0607(15) 0.104(2) -0.0178(14) -0.0194(19) 0.0084(16)
C8 0.0517(11) 0.0532(11) 0.0741(14) -0.0026(10) 0.0038(10) -0.0003(9)
C9 0.0556(12) 0.0750(14) 0.0680(14) 0.0186(11) 0.0042(10) 0.0057(11)
C10 0.0604(12) 0.0744(15) 0.0668(14) 0.0049(11) 0.0154(10) 0.0035(11)
C11 0.0652(13) 0.0666(14) 0.0729(14) -0.0013(11) 0.0145(11) 0.0107(11)
C12 0.0563(12) 0.0615(12) 0.0561(12) 0.0043(10) 0.0023(9) 0.0006(10)
C13 0.0555(13) 0.0943(17) 0.0843(17) 0.0294(13) 0.0167(11) 0.0130(12)
C14 0.0579(14) 0.0978(18) 0.0979(19) 0.0374(15) 0.0173(13) 0.0216(12)
C15 0.0571(12) 0.0536(12) 0.0625(13) -0.0095(9) 0.0021(10) -0.0007(10)
C16 0.0578(11) 0.0494(11) 0.0678(13) -0.0074(9) -0.0001(10) -0.0017(9)
N1 0.0564(10) 0.0641(11) 0.0724(12) 0.0051(9) -0.0011(9) -0.0046(8)
O1 0.0648(10) 0.0988(12) 0.1197(14) 0.0521(11) 0.0189(9) 0.0159(8)
O2 0.0550(9) 0.0685(9) 0.0915(11) 0.0048(8) 0.0054(7) -0.0004(7)

loop_
_atom_type_symbol
_atom_type_description
_atom_type_scat_dispersion_real
_atom_type_scat_dispersion_imag
_atom_type_scat_source
C C 0.0033 0.0016 'International Tables Vol C Tables 4.2.6.8 and 6.1.1.4'
H H 0.0000 0.0000 'International Tables Vol C Tables 4.2.6.8 and 6.1.1.4'
N N 0.0061 0.0033 'International Tables Vol C Tables 4.2.6.8 and 6.1.1.4'
O O 0.0106 0.0060 'International Tables Vol C Tables 4.2.6.8 and 6.1.1.4'

loop_
_geom_angle_atom_site_label_1
_geom_angle_atom_site_label_2
_geom_angle_atom_site_label_3
_geom_angle
_geom_angle_site_symmetry_1
_geom_angle_site_symmetry_3
C2 C1 H1A 109.5 . .
C2 C1 H1B 109.5 . .
H1A C1 H1B 109.5 . .
C2 C1 H1C 109.5 . .
H1A C1 H1C 109.5 . .
H1B C1 H1C 109.5 . .
C3 C2 C7 117.4(2) . .
C3 C2 C1 122.3(3) . .
C7 C2 C1 120.3(3) . .
C2 C3 C4 121.8(3) . .
C2 C3 H3 119.1 . .
C4 C3 H3 119.1 . .
C3 C4 C5 121.1(2) . .
C3 C4 H4 119.4 . .
C5 C4 H4 119.4 . .
C4 C5 C6 117.6(2) . .
C4 C5 C8 119.8(2) . .
C6 C5 C8 122.53(19) . .
C5 C6 C7 120.5(2) . .
C5 C6 H6 119.8 . .
C7 C6 H6 119.8 . .
C2 C7 C6 121.6(3) . .
C2 C7 H7 119.2 . .
C6 C7 H7 119.2 . .
C5 C8 C16 118.64(18) . 3_565
C5 C8 C16 118.34(17) . .
C16 C8 C16 89.45(15) 3_565 .
C5 C8 H8 109.6 . .
C16 C8 H8 109.6 3_565 .
C16 C8 H8 109.6 . .
C10 C9 C14 119.2(2) . .
C10 C9 O1 122.93(19) . .
C14 C9 O1 117.84(19) . .
C9 C10 C11 120.5(2) . .
C9 C10 H10 119.7 . .
C11 C10 H10 119.7 . .
C12 C11 C10 120.20(19) . .
C12 C11 H11 119.9 . .
C10 C11 H11 119.9 . .
C11 C12 C13 119.07(19) . .
C11 C12 N1 123.55(19) . .
C13 C12 N1 117.37(18) . .
C14 C13 C12 120.5(2) . .
C14 C13 H13 119.7 . .
C12 C13 H13 119.7 . .
C9 C14 C13 120.4(2) . .
C9 C14 H14 119.8 . .
C13 C14 H14 119.8 . .
O2 C15 N1 122.63(19) . .
O2 C15 C16 123.01(19) . .
N1 C15 C16 114.34(18) . .
C15 C16 C8 116.70(17) . 3_565
C15 C16 C8 117.35(15) . .
C8 C16 C8 90.55(15) 3_565 .
C15 C16 H16 110.3 . .
C8 C16 H16 110.3 3_565 .
C8 C16 H16 110.3 . .
C15 N1 C12 128.69(17) . .
C15 N1 H1 115.7 . .
C12 N1 H1 115.7 . .
C9 O1 H1O 109.5 . .

loop_
_geom_bond_atom_site_label_1
_geom_bond_atom_site_label_2
_geom_bond_distance
_geom_bond_site_symmetry_2
C1 C2 1.526(4) .
C1 H1A 0.9600 .
C1 H1B 0.9600 .
C1 H1C 0.9600 .
C2 C3 1.370(4) .
C2 C7 1.381(4) .
C3 C4 1.378(3) .
C3 H3 0.9300 .
C4 C5 1.384(3) .
C4 H4 0.9300 .
C5 C6 1.386(3) .
C5 C8 1.500(3) .
C6 C7 1.387(3) .
C6 H6 0.9300 .
C7 H7 0.9300 .
C8 C16 1.550(3) 3_565
C8 C16 1.578(3) .
C8 H8 0.9800 .
C9 C10 1.370(3) .
C9 C14 1.375(3) .
C9 O1 1.377(2) .
C10 C11 1.389(3) .
C10 H10 0.9300 .
C11 C12 1.374(3) .
C11 H11 0.9300 .
C12 C13 1.379(3) .
C12 N1 1.425(2) .
C13 C14 1.379(3) .
C13 H13 0.9300 .
C14 H14 0.9300 .
C15 O2 1.234(2) .
C15 N1 1.343(2) .
C15 C16 1.502(3) .
C16 C8 1.550(3) 3_565
C16 H16 0.9800 .
N1 H1 0.8600 .
O1 H1O 0.8200 .

loop_
_geom_torsion_atom_site_label_1
_geom_torsion_atom_site_label_2
_geom_torsion_atom_site_label_3
_geom_torsion_atom_site_label_4
_geom_torsion
_geom_torsion_site_symmetry_1
_geom_torsion_site_symmetry_4
C7 C2 C3 C4 -0.2(5) . .
C1 C2 C3 C4 179.6(3) . .
C2 C3 C4 C5 -0.1(4) . .
C3 C4 C5 C6 0.3(3) . .
C3 C4 C5 C8 -179.6(2) . .
C4 C5 C6 C7 -0.3(4) . .
C8 C5 C6 C7 179.6(2) . .
C3 C2 C7 C6 0.2(5) . .
C1 C2 C7 C6 -179.6(3) . .
C5 C6 C7 C2 0.0(4) . .
C4 C5 C8 C16 144.6(2) . 3_565
C6 C5 C8 C16 -35.4(3) . 3_565
C4 C5 C8 C16 -109.1(2) . .
C6 C5 C8 C16 71.0(3) . .
C14 C9 C10 C11 -0.7(4) . .
O1 C9 C10 C11 179.5(2) . .
C9 C10 C11 C12 0.4(3) . .
C10 C11 C12 C13 0.0(3) . .
C10 C11 C12 N1 -179.0(2) . .
C11 C12 C13 C14 -0.2(4) . .
N1 C12 C13 C14 178.9(2) . .
C10 C9 C14 C13 0.5(4) . .
O1 C9 C14 C13 -179.7(2) . .
C12 C13 C14 C9 0.0(4) . .
O2 C15 C16 C8 -2.6(3) . 3_565
N1 C15 C16 C8 176.03(16) . 3_565
O2 C15 C16 C8 -108.4(2) . .
N1 C15 C16 C8 70.2(2) . .
C5 C8 C16 C15 -1.9(3) . .
C16 C8 C16 C15 120.7(2) 3_565 .
C5 C8 C16 C8 -122.6(2) . 3_565
C16 C8 C16 C8 0.0 3_565 3_565
O2 C15 N1 C12 7.8(3) . .
C16 C15 N1 C12 -170.83(18) . .
C11 C12 N1 C15 -37.5(3) . .
C13 C12 N1 C15 143.4(2) . .
